data_1526459
loop_
_publ_author_name
'Ivanova, T.I.'
'Ugolkov, V.L.'
'Koltsov, A.B.'
'Frank-Kamenetskaya, O.V.'

_publ_section_title
;
 Crystal structure of calcium-deficient carbonated hydroxyapatite. Thermal
 decomposition
;
_journal_name_full 'Journal of Solid State Chemistry'
_journal_page_first 340
_journal_page_last 349
_journal_volume 160
_journal_year 2001
_chemical_formula_sum 'C1.08 H4.41 Ca9.3 N0.09 O25.89 P4.95'
_chemical_name_systematic
;
Ca3.4 (Ca5.9 (N H4)0.09) ((P O4)4.95 (C O3)1.08 (H2 O)0.45) ((O H)1.65 (H2 
O)0.75)
;
_space_group_IT_number 176
_symmetry_space_group_name_Hall '-P 6c'
_symmetry_space_group_name_H-M 'P 63/m'
_cell_angle_alpha 90
_cell_angle_beta 90
_cell_angle_gamma 120
_cell_formula_units_Z 1
_cell_length_a 9.4372
_cell_length_b 9.4372
_cell_length_c 6.8881
_cell_volume 531.271
_citation_journal_id_ASTM JSSCBI
_cod_data_source_file Ivanova_JSSCBI_2001_1634.cif
_cod_data_source_block C1.08H4.41Ca9.3N0.09O25.89P4.95
_cod_original_cell_volume 531.2713
_cod_database_code 1526459

loop_
_symmetry_equiv_pos_as_xyz
x,y,z
x-y,x,z+1/2
-y,x-y,z
-x,-y,z+1/2
-x+y,-x,z
y,-x+y,z+1/2
-x,-y,-z
-x+y,-x,-z-1/2
y,-x+y,-z
x,y,-z-1/2
x-y,x,-z
-y,x-y,-z-1/2

loop_
_atom_site_label
_atom_site_type_symbol
_atom_site_fract_x
_atom_site_fract_y
_atom_site_fract_z
_atom_site_occupancy
_atom_site_U_iso_or_equiv
P1 P+5 0.3991 0.3692 0.25 0.824 0.0
O3 O-2 0.3409 0.2579 0.0668 0.832 0.0
C2 C+4 0.438 0.355 0.25 0.09 0.0
O1 O-2 0.3264 0.4829 0.25 0.932 0.0
N1 N-3 0.2457 0.9879 0.25 0.015 0.0
Ca1 Ca+2 0.3333 0.6667 0.0011 0.848 0.0
O2 O-2 0.5879 0.4695 0.25 0.945 0.0
O4 O-2 0.362 0.299 0.089 0.187 0.0
C1 C+4 0.3522 0.3618 0.25 0.09 0.0
O5 O-2 0 0 0.1884 0.602 0.0
Ca2 Ca+2 0.2457 0.9879 0.25 0.985 0.0
